data_4315644
loop_
_publ_author_name
'Mathias Kessler'
'Carsten Knapp'
'Vanessa Sagawe'
'Harald Scherer'
'Rabiya Uzun'

_publ_section_title
;
 Synthesis, Characterization, and Crystal Structures of Silylium Compounds
 of the Weakly Coordinating Dianion [B12Cl12]2-
;
_journal_name_full 'Inorganic Chemistry'
_journal_page_first 5223
_journal_page_last 5230
_journal_paper_doi 10.1021/ic100337k
_journal_volume 49
_journal_year 2010
_chemical_formula_sum 'C12 H30 B12 Cl12 Si2'
_chemical_formula_weight 785.66
_chemical_name_systematic
;
 ?
;
_space_group_IT_number 14
_symmetry_cell_setting monoclinic
_symmetry_space_group_name_Hall '-P 2ybc'
_symmetry_space_group_name_H-M 'P 1 21/c 1'
_atom_sites_solution_hydrogens geom
_atom_sites_solution_primary direct
_atom_sites_solution_secondary difmap
_audit_creation_method SHELXL-97
_cell_angle_alpha 90.00
_cell_angle_beta 132.023(18)
_cell_angle_gamma 90.00
_cell_formula_units_Z 2
_cell_length_a 9.2010(18)
_cell_length_b 19.533(4)
_cell_length_c 12.866(4)
_cell_measurement_reflns_used 1000
_cell_measurement_temperature 203(2)
_cell_measurement_theta_max 27.45
_cell_measurement_theta_min 3.04
_cell_volume 1717.8(9)
_computing_cell_refinement 'CrystalClear (Rigaku Inc., 2007)'
_computing_data_collection 'CrystalClear (Rigaku Inc., 2007)'
_computing_data_reduction 'CrystalClear (Rigaku Inc., 2007)'
_computing_molecular_graphics Diamond
_computing_publication_material 'SHELXL-97 (Sheldrick, 1997)'
_computing_structure_refinement 'SHELXL-97 (Sheldrick, 1997)'
_computing_structure_solution 'SHELXS-97 (Sheldrick, 1997)'
_diffrn_ambient_temperature 203(2)
_diffrn_detector_area_resol_mean 10.000
_diffrn_measured_fraction_theta_full 0.998
_diffrn_measured_fraction_theta_max 0.998
_diffrn_measurement_device_type 'Rigaku R-AXIS Spider'
_diffrn_measurement_method dtprofit.ref
_diffrn_radiation_detector RX
_diffrn_radiation_monochromator graphite
_diffrn_radiation_source 'sealed tube'
_diffrn_radiation_type MoK\a
_diffrn_radiation_wavelength 0.71073
_diffrn_reflns_av_R_equivalents 0.0625
_diffrn_reflns_av_sigmaI/netI 0.0423
_diffrn_reflns_limit_h_max 11
_diffrn_reflns_limit_h_min -11
_diffrn_reflns_limit_k_max 25
_diffrn_reflns_limit_k_min -25
_diffrn_reflns_limit_l_max 16
_diffrn_reflns_limit_l_min -16
_diffrn_reflns_number 24973
_diffrn_reflns_theta_full 27.48
_diffrn_reflns_theta_max 27.48
_diffrn_reflns_theta_min 3.04
_exptl_absorpt_coefficient_mu 1.047
_exptl_absorpt_correction_T_max 0.901
_exptl_absorpt_correction_T_min 0.707
_exptl_absorpt_correction_type multi-scan
_exptl_absorpt_process_details
;
March 2001 T Higashi
;
_exptl_crystal_colour Colorless
_exptl_crystal_density_diffrn 1.519
_exptl_crystal_density_method 'not measured'
_exptl_crystal_description Block
_exptl_crystal_F_000 788
_exptl_crystal_size_max 0.35
_exptl_crystal_size_mid 0.35
_exptl_crystal_size_min 0.10
_refine_diff_density_max 0.372
_refine_diff_density_min -0.270
_refine_diff_density_rms 0.062
_refine_ls_extinction_method none
_refine_ls_goodness_of_fit_ref 1.025
_refine_ls_hydrogen_treatment refU
_refine_ls_matrix_type full
_refine_ls_number_parameters 175
_refine_ls_number_reflns 3925
_refine_ls_number_restraints 0
_refine_ls_restrained_S_all 1.025
_refine_ls_R_factor_all 0.0542
_refine_ls_R_factor_gt 0.0360
_refine_ls_shift/su_max 0.001
_refine_ls_shift/su_mean 0.000
_refine_ls_structure_factor_coef Fsqd
_refine_ls_weighting_details 'calc w=1/[\s^2^(Fo^2^)+(0.0298P)^2^+0.2807P] where P=(Fo^2^+2Fc^2^)/3'
_refine_ls_weighting_scheme calc
_refine_ls_wR_factor_gt 0.0646
_refine_ls_wR_factor_ref 0.0694
_reflns_number_gt 3154
_reflns_number_total 3925
_reflns_threshold_expression >2sigma(I)
_cod_data_source_file ic100337k_si_002_1.cif
_cod_data_source_block ck011_fs
_cod_depositor_comments
;
The following automatic conversions were performed:

'_symmetry_cell_setting' value 'Monoclinic' changed to 'monoclinic'
according to the built-in table from CIF Core dictionary named
'cif_core.dic' version 2.4.1 from 2010-06-29.

Automatic conversion script
Id: cif_fix_values 1646 2011-03-28 12:23:43Z adriana 
;
_cod_original_sg_symbol_H-M 'P 21/c '
_cod_database_code 4315644

loop_
_symmetry_equiv_pos_as_xyz
'x, y, z'
'-x, y+1/2, -z+1/2'
'-x, -y, -z'
'x, -y-1/2, z-1/2'

loop_
_atom_site_label
_atom_site_type_symbol
_atom_site_fract_x
_atom_site_fract_y
_atom_site_fract_z
_atom_site_U_iso_or_equiv
_atom_site_adp_type
_atom_site_occupancy
_atom_site_symmetry_multiplicity
_atom_site_calc_flag
_atom_site_refinement_flags
_atom_site_disorder_assembly
_atom_site_disorder_group
Cl1 Cl 0.64075(8) -0.06522(2) 0.82470(6) 0.02906(13) Uani 1 1 d . . .
Cl2 Cl 0.21049(9) 0.04621(3) 0.64883(6) 0.03455(14) Uani 1 1 d . . .
Cl3 Cl 0.33491(9) 0.16903(2) 0.91173(6) 0.03074(13) Uani 1 1 d . . .
Cl4 Cl 0.82098(8) 0.12574(3) 1.24623(6) 0.03145(13) Uani 1 1 d . . .
Cl5 Cl 0.99530(8) -0.02765(3) 1.18493(6) 0.03255(13) Uani 1 1 d . . .
Cl6 Cl 0.72006(9) 0.10605(2) 0.92043(6) 0.03118(13) Uani 1 1 d . . .
Si1 Si 0.53248(9) -0.16068(3) 0.68271(6) 0.02595(14) Uani 1 1 d . . .
C1 C 0.7039(4) -0.14561(11) 0.6558(3) 0.0324(5) Uani 1 1 d . . .
H1A H 0.8322 -0.1336 0.7460 0.039 Uiso 1 1 calc R . .
H1B H 0.7193 -0.1884 0.6243 0.039 Uiso 1 1 calc R . .
C2 C 0.6409(4) -0.08916(14) 0.5499(3) 0.0492(7) Uani 1 1 d . . .
H2A H 0.5184 -0.1020 0.4585 0.074 Uiso 1 1 calc R . .
H2B H 0.7407 -0.0832 0.5449 0.074 Uiso 1 1 calc R . .
H2C H 0.6236 -0.0466 0.5792 0.074 Uiso 1 1 calc R . .
C3 C 0.5902(4) -0.23290(11) 0.7972(3) 0.0342(5) Uani 1 1 d . . .
H3A H 0.5279 -0.2245 0.8347 0.041 Uiso 1 1 calc R . .
H3B H 0.5314 -0.2745 0.7399 0.041 Uiso 1 1 calc R . .
C4 C 0.8074(4) -0.24636(14) 0.9195(3) 0.0513(7) Uani 1 1 d . . .
H4A H 0.8712 -0.2553 0.8841 0.077 Uiso 1 1 calc R . .
H4B H 0.8225 -0.2857 0.9720 0.077 Uiso 1 1 calc R . .
H4C H 0.8664 -0.2066 0.9802 0.077 Uiso 1 1 calc R . .
C5 C 0.2732(4) -0.14683(13) 0.5242(3) 0.0414(6) Uani 1 1 d . . .
H5A H 0.1905 -0.1536 0.5460 0.050 Uiso 1 1 calc R . .
H5B H 0.2545 -0.0999 0.4904 0.050 Uiso 1 1 calc R . .
C6 C 0.2153(4) -0.19802(15) 0.4108(3) 0.0497(7) Uani 1 1 d . . .
H6A H 0.2999 -0.1918 0.3915 0.075 Uiso 1 1 calc R . .
H6B H 0.0805 -0.1901 0.3260 0.075 Uiso 1 1 calc R . .
H6C H 0.2291 -0.2444 0.4435 0.075 Uiso 1 1 calc R . .
B1 B 0.5561(3) -0.03538(11) 0.9136(2) 0.0209(5) Uani 1 1 d . . .
B2 B 0.3575(3) 0.02277(11) 0.8277(2) 0.0214(5) Uani 1 1 d . . .
B3 B 0.4204(4) 0.08248(10) 0.9580(2) 0.0206(5) Uani 1 1 d . . .
B4 B 0.6576(3) 0.06108(11) 1.1213(2) 0.0210(5) Uani 1 1 d . . .
B5 B 0.7439(3) -0.01283(11) 1.0934(2) 0.0214(5) Uani 1 1 d . . .
B6 B 0.6053(4) 0.05267(11) 0.9608(3) 0.0212(5) Uani 1 1 d . . .

loop_
_atom_site_aniso_label
_atom_site_aniso_U_11
_atom_site_aniso_U_22
_atom_site_aniso_U_33
_atom_site_aniso_U_23
_atom_site_aniso_U_13
_atom_site_aniso_U_12
Cl1 0.0389(3) 0.0265(2) 0.0391(3) -0.0097(2) 0.0333(3) -0.0069(2)
Cl2 0.0366(3) 0.0430(3) 0.0222(3) 0.0057(2) 0.0189(3) 0.0044(3)
Cl3 0.0420(3) 0.0197(2) 0.0384(3) 0.0051(2) 0.0302(3) 0.0060(2)
Cl4 0.0315(3) 0.0309(3) 0.0354(3) -0.0147(2) 0.0238(3) -0.0118(2)
Cl5 0.0223(3) 0.0380(3) 0.0361(3) -0.0010(2) 0.0190(3) 0.0012(2)
Cl6 0.0416(3) 0.0253(3) 0.0443(3) 0.0006(2) 0.0361(3) -0.0046(2)
Si1 0.0287(3) 0.0263(3) 0.0279(3) -0.0041(2) 0.0210(3) -0.0016(2)
C1 0.0407(14) 0.0306(11) 0.0400(14) -0.0065(10) 0.0328(13) -0.0018(10)
C2 0.0526(18) 0.0577(16) 0.0421(16) 0.0002(13) 0.0336(15) -0.0140(14)
C3 0.0494(16) 0.0248(11) 0.0417(14) -0.0037(10) 0.0360(14) -0.0019(10)
C4 0.059(2) 0.0549(16) 0.0506(18) 0.0179(14) 0.0415(17) 0.0239(14)
C5 0.0341(14) 0.0533(15) 0.0348(14) -0.0056(12) 0.0222(13) 0.0017(12)
C6 0.0365(15) 0.0627(17) 0.0335(15) -0.0117(13) 0.0167(14) -0.0070(13)
B1 0.0256(13) 0.0206(10) 0.0238(12) -0.0025(9) 0.0196(11) -0.0012(9)
B2 0.0238(12) 0.0236(11) 0.0205(12) 0.0008(9) 0.0163(11) 0.0010(9)
B3 0.0245(12) 0.0163(10) 0.0249(12) 0.0008(9) 0.0181(11) 0.0004(9)
B4 0.0231(12) 0.0201(10) 0.0235(12) -0.0058(9) 0.0171(11) -0.0039(9)
B5 0.0221(12) 0.0214(11) 0.0253(12) 0.0006(9) 0.0178(11) 0.0000(9)
B6 0.0265(12) 0.0184(10) 0.0257(12) 0.0007(9) 0.0204(11) -0.0010(9)

loop_
_atom_type_symbol
_atom_type_description
_atom_type_scat_dispersion_real
_atom_type_scat_dispersion_imag
_atom_type_scat_source
C C 0.0033 0.0016 'International Tables Vol C Tables 4.2.6.8 and 6.1.1.4'
H H 0.0000 0.0000 'International Tables Vol C Tables 4.2.6.8 and 6.1.1.4'
B B 0.0013 0.0007 'International Tables Vol C Tables 4.2.6.8 and 6.1.1.4'
Cl Cl 0.1484 0.1585 'International Tables Vol C Tables 4.2.6.8 and 6.1.1.4'
Si Si 0.0817 0.0704 'International Tables Vol C Tables 4.2.6.8 and 6.1.1.4'

loop_
_geom_angle_atom_site_label_1
_geom_angle_atom_site_label_2
_geom_angle_atom_site_label_3
_geom_angle
_geom_angle_site_symmetry_1
_geom_angle_site_symmetry_3
_geom_angle_publ_flag
B1 Cl1 Si1 127.01(8) . . ?
C3 Si1 C5 117.57(12) . . ?
C3 Si1 C1 116.47(11) . . ?
C5 Si1 C1 113.77(12) . . ?
C3 Si1 Cl1 104.14(8) . . ?
C5 Si1 Cl1 107.96(8) . . ?
C1 Si1 Cl1 92.81(7) . . ?
C2 C1 Si1 114.70(17) . . ?
C2 C1 H1A 108.6 . . ?
Si1 C1 H1A 108.6 . . ?
C2 C1 H1B 108.6 . . ?
Si1 C1 H1B 108.6 . . ?
H1A C1 H1B 107.6 . . ?
C1 C2 H2A 109.5 . . ?
C1 C2 H2B 109.5 . . ?
H2A C2 H2B 109.5 . . ?
C1 C2 H2C 109.5 . . ?
H2A C2 H2C 109.5 . . ?
H2B C2 H2C 109.5 . . ?
C4 C3 Si1 115.73(17) . . ?
C4 C3 H3A 108.3 . . ?
Si1 C3 H3A 108.3 . . ?
C4 C3 H3B 108.3 . . ?
Si1 C3 H3B 108.3 . . ?
H3A C3 H3B 107.4 . . ?
C3 C4 H4A 109.5 . . ?
C3 C4 H4B 109.5 . . ?
H4A C4 H4B 109.5 . . ?
C3 C4 H4C 109.5 . . ?
H4A C4 H4C 109.5 . . ?
H4B C4 H4C 109.5 . . ?
C6 C5 Si1 108.84(17) . . ?
C6 C5 H5A 109.9 . . ?
Si1 C5 H5A 109.9 . . ?
C6 C5 H5B 109.9 . . ?
Si1 C5 H5B 109.9 . . ?
H5A C5 H5B 108.3 . . ?
C5 C6 H6A 109.5 . . ?
C5 C6 H6B 109.5 . . ?
H6A C6 H6B 109.5 . . ?
C5 C6 H6C 109.5 . . ?
H6A C6 H6C 109.5 . . ?
H6B C6 H6C 109.5 . . ?
B4 B1 B3 60.76(13) 3_657 3_657 ?
B4 B1 B2 61.16(13) 3_657 . ?
B3 B1 B2 110.16(15) 3_657 . ?
B4 B1 B6 110.23(15) 3_657 . ?
B3 B1 B6 109.82(15) 3_657 . ?
B2 B1 B6 60.91(13) . . ?
B4 B1 B5 110.23(15) 3_657 . ?
B3 B1 B5 60.75(13) 3_657 . ?
B2 B1 B5 110.42(15) . . ?
B6 B1 B5 60.93(13) . . ?
B4 B1 Cl1 127.39(14) 3_657 . ?
B3 B1 Cl1 124.84(14) 3_657 . ?
B2 B1 Cl1 119.97(15) . . ?
B6 B1 Cl1 113.47(13) . . ?
B5 B1 Cl1 115.80(15) . . ?
B1 B2 Cl2 122.97(14) . . ?
B1 B2 B5 106.74(15) . 3_657 ?
Cl2 B2 B5 121.83(16) . 3_657 ?
B1 B2 B3 106.37(16) . . ?
Cl2 B2 B3 122.18(15) . . ?
B5 B2 B3 60.29(12) 3_657 . ?
B1 B2 B6 59.68(13) . . ?
Cl2 B2 B6 121.90(14) . . ?
B5 B2 B6 107.75(16) 3_657 . ?
B3 B2 B6 59.26(12) . . ?
B1 B2 B4 59.36(12) . 3_657 ?
Cl2 B2 B4 121.77(15) . 3_657 ?
B5 B2 B4 59.95(12) 3_657 3_657 ?
B3 B2 B4 107.84(15) . 3_657 ?
B6 B2 B4 107.80(16) . 3_657 ?
B1 B3 B6 107.07(15) 3_657 . ?
B1 B3 Cl3 123.53(14) 3_657 . ?
B6 B3 Cl3 121.19(14) . . ?
B1 B3 B2 107.20(15) 3_657 . ?
B6 B3 B2 60.65(13) . . ?
Cl3 B3 B2 120.60(15) . . ?
B1 B3 B4 59.58(13) 3_657 . ?
B6 B3 B4 60.10(13) . . ?
Cl3 B3 B4 121.95(15) . . ?
B2 B3 B4 108.78(15) . . ?
B1 B3 B5 59.91(13) 3_657 3_657 ?
B6 B3 B5 108.49(15) . 3_657 ?
Cl3 B3 B5 121.22(15) . 3_657 ?
B2 B3 B5 59.84(12) . 3_657 ?
B4 B3 B5 108.59(15) . 3_657 ?
B1 B4 B6 106.64(16) 3_657 . ?
B1 B4 Cl4 123.37(14) 3_657 . ?
B6 B4 Cl4 121.16(14) . . ?
B1 B4 B3 59.66(13) 3_657 . ?
B6 B4 B3 59.48(13) . . ?
Cl4 B4 B3 121.31(14) . . ?
B1 B4 B5 106.61(15) 3_657 . ?
B6 B4 B5 60.54(12) . . ?
Cl4 B4 B5 121.94(15) . . ?
B3 B4 B5 107.91(15) . . ?
B1 B4 B2 59.48(12) 3_657 3_657 ?
B6 B4 B2 108.05(14) . 3_657 ?
Cl4 B4 B2 122.50(15) . 3_657 ?
B3 B4 B2 107.93(15) . 3_657 ?
B5 B4 B2 59.65(12) . 3_657 ?
Cl5 B5 B1 121.25(14) . . ?
Cl5 B5 B2 123.13(16) . 3_657 ?
B1 B5 B2 106.77(16) . 3_657 ?
Cl5 B5 B4 123.40(15) . . ?
B1 B5 B4 106.51(16) . . ?
B2 B5 B4 60.40(12) 3_657 . ?
Cl5 B5 B3 121.31(14) . 3_657 ?
B1 B5 B3 59.34(12) . 3_657 ?
B2 B5 B3 59.86(12) 3_657 3_657 ?
B4 B5 B3 107.86(15) . 3_657 ?
Cl5 B5 B6 121.52(14) . . ?
B1 B5 B6 59.41(13) . . ?
B2 B5 B6 107.81(15) 3_657 . ?
B4 B5 B6 59.49(12) . . ?
B3 B5 B6 107.48(16) 3_657 . ?
B3 B6 B1 106.80(15) . . ?
B3 B6 B4 60.43(13) . . ?
B1 B6 B4 107.08(15) . . ?
B3 B6 Cl6 123.12(14) . . ?
B1 B6 Cl6 121.90(14) . . ?
B4 B6 Cl6 121.78(15) . . ?
B3 B6 B2 60.09(13) . . ?
B1 B6 B2 59.41(13) . . ?
B4 B6 B2 108.59(15) . . ?
Cl6 B6 B2 122.02(15) . . ?
B3 B6 B5 108.20(15) . . ?
B1 B6 B5 59.66(13) . . ?
B4 B6 B5 59.97(12) . . ?
Cl6 B6 B5 120.39(15) . . ?
B2 B6 B5 108.20(15) . . ?

loop_
_geom_bond_atom_site_label_1
_geom_bond_atom_site_label_2
_geom_bond_distance
_geom_bond_site_symmetry_2
_geom_bond_publ_flag
Cl1 B1 1.856(2) . ?
Cl1 Si1 2.3175(9) . ?
Cl2 B2 1.780(2) . ?
Cl3 B3 1.790(2) . ?
Cl4 B4 1.790(2) . ?
Cl5 B5 1.782(2) . ?
Cl6 B6 1.791(2) . ?
Si1 C3 1.842(2) . ?
Si1 C5 1.846(3) . ?
Si1 C1 1.851(5) . ?
C1 C2 1.534(3) . ?
C1 H1A 0.9800 . ?
C1 H1B 0.9800 . ?
C2 H2A 0.9700 . ?
C2 H2B 0.9700 . ?
C2 H2C 0.9700 . ?
C3 C4 1.526(4) . ?
C3 H3A 0.9800 . ?
C3 H3B 0.9800 . ?
C4 H4A 0.9700 . ?
C4 H4B 0.9700 . ?
C4 H4C 0.9700 . ?
C5 C6 1.540(3) . ?
C5 H5A 0.9800 . ?
C5 H5B 0.9800 . ?
C6 H6A 0.9700 . ?
C6 H6B 0.9700 . ?
C6 H6C 0.9700 . ?
B1 B4 1.772(3) 3_657 ?
B1 B3 1.773(3) 3_657 ?
B1 B2 1.774(3) . ?
B1 B6 1.779(3) . ?
B1 B5 1.783(3) . ?
B2 B5 1.790(3) 3_657 ?
B2 B3 1.791(3) . ?
B2 B6 1.801(3) . ?
B2 B4 1.804(3) 3_657 ?
B3 B6 1.776(3) . ?
B3 B4 1.793(3) . ?
B3 B5 1.798(3) 3_657 ?
B4 B6 1.787(3) . ?
B4 B5 1.796(3) . ?
B5 B6 1.806(3) . ?

loop_
_geom_torsion_atom_site_label_1
_geom_torsion_atom_site_label_2
_geom_torsion_atom_site_label_3
_geom_torsion_atom_site_label_4
_geom_torsion
_geom_torsion_site_symmetry_1
_geom_torsion_site_symmetry_2
_geom_torsion_site_symmetry_3
_geom_torsion_site_symmetry_4
_geom_torsion_publ_flag
B1 Cl1 Si1 C3 -60.28(13) . . . . ?
B1 Cl1 Si1 C5 65.41(13) . . . . ?
B1 Cl1 Si1 C1 -178.48(12) . . . . ?
C3 Si1 C1 C2 174.84(17) . . . . ?
C5 Si1 C1 C2 33.2(2) . . . . ?
Cl1 Si1 C1 C2 -77.85(18) . . . . ?
C5 Si1 C3 C4 174.65(17) . . . . ?
C1 Si1 C3 C4 34.5(2) . . . . ?
Cl1 Si1 C3 C4 -65.99(18) . . . . ?
C3 Si1 C5 C6 -79.2(2) . . . . ?
C1 Si1 C5 C6 62.0(2) . . . . ?
Cl1 Si1 C5 C6 163.49(16) . . . . ?
Si1 Cl1 B1 B4 -15.4(2) . . . 3_657 ?
Si1 Cl1 B1 B3 62.1(2) . . . 3_657 ?
Si1 Cl1 B1 B2 -90.31(16) . . . . ?
Si1 Cl1 B1 B6 -159.12(11) . . . . ?
Si1 Cl1 B1 B5 133.12(12) . . . . ?
B4 B1 B2 Cl2 -110.19(18) 3_657 . . . ?
B3 B1 B2 Cl2 -147.43(15) 3_657 . . . ?
B6 B1 B2 Cl2 110.51(18) . . . . ?
B5 B1 B2 Cl2 147.32(15) . . . . ?
Cl1 B1 B2 Cl2 8.7(2) . . . . ?
B4 B1 B2 B5 38.18(15) 3_657 . . 3_657 ?
B3 B1 B2 B5 0.9(2) 3_657 . . 3_657 ?
B6 B1 B2 B5 -101.12(17) . . . 3_657 ?
B5 B1 B2 B5 -64.3(2) . . . 3_657 ?
Cl1 B1 B2 B5 157.04(14) . . . 3_657 ?
B4 B1 B2 B3 101.37(16) 3_657 . . . ?
B3 B1 B2 B3 64.1(2) 3_657 . . . ?
B6 B1 B2 B3 -37.92(14) . . . . ?
B5 B1 B2 B3 -1.1(2) . . . . ?
Cl1 B1 B2 B3 -139.77(15) . . . . ?
B4 B1 B2 B6 139.30(15) 3_657 . . . ?
B3 B1 B2 B6 102.06(17) 3_657 . . . ?
B5 B1 B2 B6 36.81(14) . . . . ?
Cl1 B1 B2 B6 -101.85(16) . . . . ?
B3 B1 B2 B4 -37.23(15) 3_657 . . 3_657 ?
B6 B1 B2 B4 -139.30(15) . . . 3_657 ?
B5 B1 B2 B4 -102.48(16) . . . 3_657 ?
Cl1 B1 B2 B4 118.86(17) . . . 3_657 ?
B1 B2 B3 B1 -62.2(2) . . . 3_657 ?
Cl2 B2 B3 B1 149.10(15) . . . 3_657 ?
B5 B2 B3 B1 38.10(15) 3_657 . . 3_657 ?
B6 B2 B3 B1 -100.28(17) . . . 3_657 ?
B4 B2 B3 B1 0.2(2) 3_657 . . 3_657 ?
B1 B2 B3 B6 38.12(14) . . . . ?
Cl2 B2 B3 B6 -110.63(18) . . . . ?
B5 B2 B3 B6 138.38(16) 3_657 . . . ?
B4 B2 B3 B6 100.50(17) 3_657 . . . ?
B1 B2 B3 Cl3 149.08(15) . . . . ?
Cl2 B2 B3 Cl3 0.3(2) . . . . ?
B5 B2 B3 Cl3 -110.66(18) 3_657 . . . ?
B6 B2 B3 Cl3 110.96(17) . . . . ?
B4 B2 B3 Cl3 -148.53(15) 3_657 . . . ?
B1 B2 B3 B4 0.81(19) . . . . ?
Cl2 B2 B3 B4 -147.94(15) . . . . ?
B5 B2 B3 B4 101.06(16) 3_657 . . . ?
B6 B2 B3 B4 -37.31(14) . . . . ?
B4 B2 B3 B4 63.2(2) 3_657 . . . ?
B1 B2 B3 B5 -100.26(16) . . . 3_657 ?
Cl2 B2 B3 B5 111.00(19) . . . 3_657 ?
B6 B2 B3 B5 -138.38(16) . . . 3_657 ?
B4 B2 B3 B5 -37.87(15) 3_657 . . 3_657 ?
B6 B3 B4 B1 -136.91(15) . . . 3_657 ?
Cl3 B3 B4 B1 112.88(17) . . . 3_657 ?
B2 B3 B4 B1 -99.36(16) . . . 3_657 ?
B5 B3 B4 B1 -35.81(14) 3_657 . . 3_657 ?
B1 B3 B4 B6 136.91(15) 3_657 . . . ?
Cl3 B3 B4 B6 -110.21(17) . . . . ?
B2 B3 B4 B6 37.55(14) . . . . ?
B5 B3 B4 B6 101.10(16) 3_657 . . . ?
B1 B3 B4 Cl4 -112.95(17) 3_657 . . . ?
B6 B3 B4 Cl4 110.14(17) . . . . ?
Cl3 B3 B4 Cl4 -0.1(2) . . . . ?
B2 B3 B4 Cl4 147.69(14) . . . . ?
B5 B3 B4 Cl4 -148.76(14) 3_657 . . . ?
B1 B3 B4 B5 99.14(16) 3_657 . . . ?
B6 B3 B4 B5 -37.77(14) . . . . ?
Cl3 B3 B4 B5 -147.98(14) . . . . ?
B2 B3 B4 B5 -0.22(19) . . . . ?
B5 B3 B4 B5 63.33(19) 3_657 . . . ?
B1 B3 B4 B2 36.11(14) 3_657 . . 3_657 ?
B6 B3 B4 B2 -100.80(15) . . . 3_657 ?
Cl3 B3 B4 B2 148.99(14) . . . 3_657 ?
B2 B3 B4 B2 -63.25(19) . . . 3_657 ?
B5 B3 B4 B2 0.30(19) 3_657 . . 3_657 ?
B4 B1 B5 Cl5 146.89(15) 3_657 . . . ?
B3 B1 B5 Cl5 110.30(17) 3_657 . . . ?
B2 B1 B5 Cl5 -147.39(14) . . . . ?
B6 B1 B5 Cl5 -110.59(17) . . . . ?
Cl1 B1 B5 Cl5 -6.9(2) . . . . ?
B4 B1 B5 B2 -1.4(2) 3_657 . . 3_657 ?
B3 B1 B5 B2 -37.98(14) 3_657 . . 3_657 ?
B2 B1 B5 B2 64.3(2) . . . 3_657 ?
B6 B1 B5 B2 101.13(16) . . . 3_657 ?
Cl1 B1 B5 B2 -155.14(13) . . . 3_657 ?
B4 B1 B5 B4 -64.7(2) 3_657 . . . ?
B3 B1 B5 B4 -101.32(16) 3_657 . . . ?
B2 B1 B5 B4 1.0(2) . . . . ?
B6 B1 B5 B4 37.79(14) . . . . ?
Cl1 B1 B5 B4 141.52(14) . . . . ?
B4 B1 B5 B3 36.59(15) 3_657 . . 3_657 ?
B2 B1 B5 B3 102.30(16) . . . 3_657 ?
B6 B1 B5 B3 139.11(15) . . . 3_657 ?
Cl1 B1 B5 B3 -117.16(16) . . . 3_657 ?
B4 B1 B5 B6 -102.52(16) 3_657 . . . ?
B3 B1 B5 B6 -139.11(15) 3_657 . . . ?
B2 B1 B5 B6 -36.81(15) . . . . ?
Cl1 B1 B5 B6 103.73(15) . . . . ?
B1 B4 B5 Cl5 -150.17(15) 3_657 . . . ?
B6 B4 B5 Cl5 109.77(18) . . . . ?
Cl4 B4 B5 Cl5 -0.6(2) . . . . ?
B3 B4 B5 Cl5 147.07(15) . . . . ?
B2 B4 B5 Cl5 -112.23(19) 3_657 . . . ?
B1 B4 B5 B1 62.3(2) 3_657 . . . ?
B6 B4 B5 B1 -37.75(14) . . . . ?
Cl4 B4 B5 B1 -148.12(15) . . . . ?
B3 B4 B5 B1 -0.45(19) . . . . ?
B2 B4 B5 B1 100.24(17) 3_657 . . . ?
B1 B4 B5 B2 -37.93(16) 3_657 . . 3_657 ?
B6 B4 B5 B2 -138.00(17) . . . 3_657 ?
Cl4 B4 B5 B2 111.63(18) . . . 3_657 ?
B3 B4 B5 B2 -100.70(17) . . . 3_657 ?
B1 B4 B5 B3 -0.1(2) 3_657 . . 3_657 ?
B6 B4 B5 B3 -100.15(17) . . . 3_657 ?
Cl4 B4 B5 B3 149.48(15) . . . 3_657 ?
B3 B4 B5 B3 -62.9(2) . . . 3_657 ?
B2 B4 B5 B3 37.84(15) 3_657 . . 3_657 ?
B1 B4 B5 B6 100.06(17) 3_657 . . . ?
Cl4 B4 B5 B6 -110.37(18) . . . . ?
B3 B4 B5 B6 37.30(14) . . . . ?
B2 B4 B5 B6 138.00(17) 3_657 . . . ?
B1 B3 B6 B1 62.4(2) 3_657 . . . ?
Cl3 B3 B6 B1 -148.11(16) . . . . ?
B2 B3 B6 B1 -38.09(15) . . . . ?
B4 B3 B6 B1 100.45(16) . . . . ?
B5 B3 B6 B1 -0.8(2) 3_657 . . . ?
B1 B3 B6 B4 -38.04(14) 3_657 . . . ?
Cl3 B3 B6 B4 111.44(18) . . . . ?
B2 B3 B6 B4 -138.55(15) . . . . ?
B5 B3 B6 B4 -101.28(17) 3_657 . . . ?
B1 B3 B6 Cl6 -148.70(16) 3_657 . . . ?
Cl3 B3 B6 Cl6 0.8(3) . . . . ?
B2 B3 B6 Cl6 110.79(19) . . . . ?
B4 B3 B6 Cl6 -110.66(19) . . . . ?
B5 B3 B6 Cl6 148.07(16) 3_657 . . . ?
B1 B3 B6 B2 100.50(16) 3_657 . . . ?
Cl3 B3 B6 B2 -110.02(18) . . . . ?
B4 B3 B6 B2 138.55(15) . . . . ?
B5 B3 B6 B2 37.27(15) 3_657 . . . ?
B1 B3 B6 B5 -0.5(2) 3_657 . . . ?
Cl3 B3 B6 B5 149.03(16) . . . . ?
B2 B3 B6 B5 -100.96(16) . . . . ?
B4 B3 B6 B5 37.59(15) . . . . ?
B5 B3 B6 B5 -63.7(2) 3_657 . . . ?
B4 B1 B6 B3 0.9(2) 3_657 . . . ?
B3 B1 B6 B3 -64.2(2) 3_657 . . . ?
B2 B1 B6 B3 38.40(15) . . . . ?
B5 B1 B6 B3 -101.62(17) . . . . ?
Cl1 B1 B6 B3 150.84(15) . . . . ?
B4 B1 B6 B4 64.4(2) 3_657 . . . ?
B3 B1 B6 B4 -0.8(2) 3_657 . . . ?
B2 B1 B6 B4 101.88(17) . . . . ?
B5 B1 B6 B4 -38.14(15) . . . . ?
Cl1 B1 B6 B4 -145.69(15) . . . . ?
B4 B1 B6 Cl6 -148.46(16) 3_657 . . . ?
B3 B1 B6 Cl6 146.41(16) 3_657 . . . ?
B2 B1 B6 Cl6 -110.95(19) . . . . ?
B5 B1 B6 Cl6 109.03(19) . . . . ?
Cl1 B1 B6 Cl6 1.5(2) . . . . ?
B4 B1 B6 B2 -37.51(15) 3_657 . . . ?
B3 B1 B6 B2 -102.64(17) 3_657 . . . ?
B5 B1 B6 B2 -140.02(15) . . . . ?
Cl1 B1 B6 B2 112.43(17) . . . . ?
B4 B1 B6 B5 102.52(17) 3_657 . . . ?
B3 B1 B6 B5 37.38(15) 3_657 . . . ?
B2 B1 B6 B5 140.02(15) . . . . ?
Cl1 B1 B6 B5 -107.55(17) . . . . ?
B1 B4 B6 B3 37.98(14) 3_657 . . . ?
Cl4 B4 B6 B3 -110.39(18) . . . . ?
B5 B4 B6 B3 137.98(15) . . . . ?
B2 B4 B6 B3 100.58(17) 3_657 . . . ?
B1 B4 B6 B1 -62.0(2) 3_657 . . . ?
Cl4 B4 B6 B1 149.63(15) . . . . ?
B3 B4 B6 B1 -99.98(17) . . . . ?
B5 B4 B6 B1 38.00(15) . . . . ?
B2 B4 B6 B1 0.6(2) 3_657 . . . ?
B1 B4 B6 Cl6 150.78(15) 3_657 . . . ?
Cl4 B4 B6 Cl6 2.4(3) . . . . ?
B3 B4 B6 Cl6 112.80(18) . . . . ?
B5 B4 B6 Cl6 -109.22(19) . . . . ?
B2 B4 B6 Cl6 -146.62(15) 3_657 . . . ?
B1 B4 B6 B2 0.7(2) 3_657 . . . ?
Cl4 B4 B6 B2 -147.65(15) . . . . ?
B3 B4 B6 B2 -37.26(14) . . . . ?
B5 B4 B6 B2 100.73(16) . . . . ?
B2 B4 B6 B2 63.3(2) 3_657 . . . ?
B1 B4 B6 B5 -100.01(16) 3_657 . . . ?
Cl4 B4 B6 B5 111.62(18) . . . . ?
B3 B4 B6 B5 -137.98(15) . . . . ?
B2 B4 B6 B5 -37.40(15) 3_657 . . . ?
B1 B2 B6 B3 -136.68(15) . . . . ?
Cl2 B2 B6 B3 111.08(18) . . . . ?
B5 B2 B6 B3 -37.28(14) 3_657 . . . ?
B4 B2 B6 B3 -100.57(16) 3_657 . . . ?
Cl2 B2 B6 B1 -112.24(17) . . . . ?
B5 B2 B6 B1 99.39(16) 3_657 . . . ?
B3 B2 B6 B1 136.68(15) . . . . ?
B4 B2 B6 B1 36.11(14) 3_657 . . . ?
B1 B2 B6 B4 -99.27(16) . . . . ?
Cl2 B2 B6 B4 148.49(15) . . . . ?
B5 B2 B6 B4 0.1(2) 3_657 . . . ?
B3 B2 B6 B4 37.41(14) . . . . ?
B4 B2 B6 B4 -63.16(19) 3_657 . . . ?
B1 B2 B6 Cl6 110.76(17) . . . . ?
Cl2 B2 B6 Cl6 -1.5(2) . . . . ?
B5 B2 B6 Cl6 -149.85(15) 3_657 . . . ?
B3 B2 B6 Cl6 -112.56(17) . . . . ?
B4 B2 B6 Cl6 146.86(14) 3_657 . . . ?
B1 B2 B6 B5 -35.71(14) . . . . ?
Cl2 B2 B6 B5 -147.95(14) . . . . ?
B5 B2 B6 B5 63.7(2) 3_657 . . . ?
B3 B2 B6 B5 100.97(16) . . . . ?
B4 B2 B6 B5 0.40(19) 3_657 . . . ?
Cl5 B5 B6 B3 -150.64(15) . . . . ?
B1 B5 B6 B3 99.21(17) . . . . ?
B2 B5 B6 B3 -0.1(2) 3_657 . . . ?
B4 B5 B6 B3 -37.79(15) . . . . ?
B3 B5 B6 B3 63.0(2) 3_657 . . . ?
Cl5 B5 B6 B1 110.15(17) . . . . ?
B2 B5 B6 B1 -99.33(17) 3_657 . . . ?
B4 B5 B6 B1 -137.01(16) . . . . ?
B3 B5 B6 B1 -36.18(14) 3_657 . . . ?
Cl5 B5 B6 B4 -112.84(18) . . . . ?
B1 B5 B6 B4 137.01(16) . . . . ?
B2 B5 B6 B4 37.67(15) 3_657 . . . ?
B3 B5 B6 B4 100.82(16) 3_657 . . . ?
Cl5 B5 B6 Cl6 -1.4(2) . . . . ?
B1 B5 B6 Cl6 -111.51(17) . . . . ?
B2 B5 B6 Cl6 149.16(15) 3_657 . . . ?
B4 B5 B6 Cl6 111.48(17) . . . . ?
B3 B5 B6 Cl6 -147.70(14) 3_657 . . . ?
Cl5 B5 B6 B2 145.76(15) . . . . ?
B1 B5 B6 B2 35.61(14) . . . . ?
B2 B5 B6 B2 -63.7(2) 3_657 . . . ?
B4 B5 B6 B2 -101.40(16) . . . . ?
B3 B5 B6 B2 -0.58(19) 3_657 . . . ?
